data_4120938
loop_
_publ_author_name
'Daniel Gallego'
'Andreas Br\"uck'
'Elisabeth Irran'
'Florian Meier'
'Martin Kaupp'
'Matthias Driess'
'John F. Hartwig'

_publ_section_title
;
 From Bis(silylene) and Bis(germylene) Pincer-Type Nickel(II) Complexes to
 Isolable Intermediates of the Nickel-Catalyzed Sonogashira Cross-Coupling
 Reaction
;
_journal_name_full 'Journal of the American Chemical Society'
_journal_page_first 15617
_journal_page_last 15626
_journal_paper_doi 10.1021/ja408137t
_journal_volume 135
_journal_year 2013
_chemical_formula_sum 'C50 H79 Br N4 Ni O2 Si2'
_chemical_formula_weight 962.97
_chemical_name_systematic
; 
 ? 
;
_space_group_IT_number 14
_symmetry_cell_setting monoclinic
_symmetry_space_group_name_Hall '-P 2ybc'
_symmetry_space_group_name_H-M 'P 1 21/c 1'
_atom_sites_solution_hydrogens geom
_atom_sites_solution_primary direct
_atom_sites_solution_secondary difmap
_audit_creation_method
;
CrysAlisPro, Agilent Technologies,
Version 1.171.36.28 (release 01-02-2013 CrysAlis171 .NET)
(compiled Feb  1 2013,16:14:44)
;
_cell_angle_alpha 90.00
_cell_angle_beta 91.4170(10)
_cell_angle_gamma 90.00
_cell_formula_units_Z 4
_cell_length_a 9.09810(10)
_cell_length_b 25.6671(2)
_cell_length_c 22.5949(2)
_cell_measurement_reflns_used 12583
_cell_measurement_temperature 173(2)
_cell_measurement_theta_max 73.6070
_cell_measurement_theta_min 3.9050
_cell_volume 5274.79(9)
_computing_cell_refinement
;
CrysAlisPro, Agilent Technologies,
Version 1.171.36.28 (release 01-02-2013 CrysAlis171 .NET)
(compiled Feb  1 2013,16:14:44)
;
_computing_data_collection
;
CrysAlisPro, Agilent Technologies,
Version 1.171.36.28 (release 01-02-2013 CrysAlis171 .NET)
(compiled Feb  1 2013,16:14:44)
;
_computing_data_reduction
;
CrysAlisPro, Agilent Technologies,
Version 1.171.36.28 (release 01-02-2013 CrysAlis171 .NET)
(compiled Feb  1 2013,16:14:44)
;
_computing_structure_refinement 'SHELXL-97 (Sheldrick, 1997)'
_computing_structure_solution 'SHELXS-97 (Sheldrick, 1990)'
_diffrn_ambient_temperature 173(2)
_diffrn_measured_fraction_theta_full 0.999
_diffrn_measured_fraction_theta_max 0.999
_diffrn_measurement_device_type 'SuperNova, Single source at offset, Atlas'
_diffrn_measurement_method '\w scans'
_diffrn_radiation_monochromator mirror
_diffrn_radiation_source 'SuperNova (Cu) x-ray Source'
_diffrn_radiation_type CuK\a
_diffrn_radiation_wavelength 1.54184
_diffrn_reflns_av_R_equivalents 0.0432
_diffrn_reflns_av_sigmaI/netI 0.0415
_diffrn_reflns_limit_h_max 6
_diffrn_reflns_limit_h_min -10
_diffrn_reflns_limit_k_max 30
_diffrn_reflns_limit_k_min -30
_diffrn_reflns_limit_l_max 25
_diffrn_reflns_limit_l_min -27
_diffrn_reflns_number 20510
_diffrn_reflns_theta_full 67.49
_diffrn_reflns_theta_max 67.49
_diffrn_reflns_theta_min 3.44
_exptl_absorpt_coefficient_mu 2.150
_exptl_absorpt_correction_T_max 0.9189
_exptl_absorpt_correction_T_min 0.5462
_exptl_absorpt_correction_type multi-scan
_exptl_absorpt_process_details
;
CrysAlisPro, Agilent Technologies,
Version 1.171.36.28 (release 01-02-2013 CrysAlis171 .NET)
(compiled Feb  1 2013,16:14:44)
empirical absorption correction using spherical harmonics,
 implemented in SCALE3 ABSPACK scaling algorithm.
;
_exptl_crystal_colour red
_exptl_crystal_density_diffrn 1.213
_exptl_crystal_description needle
_exptl_crystal_F_000 2056
_exptl_crystal_size_max 0.32
_exptl_crystal_size_mid 0.06
_exptl_crystal_size_min 0.04
_refine_diff_density_max 1.147
_refine_diff_density_min -1.200
_refine_diff_density_rms 0.096
_refine_ls_extinction_method none
_refine_ls_goodness_of_fit_ref 1.447
_refine_ls_hydrogen_treatment constr
_refine_ls_matrix_type full
_refine_ls_number_parameters 569
_refine_ls_number_reflns 9490
_refine_ls_number_restraints 6
_refine_ls_restrained_S_all 1.447
_refine_ls_R_factor_all 0.0622
_refine_ls_R_factor_gt 0.0577
_refine_ls_shift/su_max 0.002
_refine_ls_shift/su_mean 0.000
_refine_ls_structure_factor_coef Fsqd
_refine_ls_weighting_details 'calc w=1/[\s^2^(Fo^2^)+(0.0800P)^2^+0.0000P] where P=(Fo^2^+2Fc^2^)/3'
_refine_ls_weighting_scheme calc
_refine_ls_wR_factor_gt 0.1575
_refine_ls_wR_factor_ref 0.1641
_reflns_number_gt 8522
_reflns_number_total 9490
_reflns_threshold_expression >2sigma(I)
_cod_data_source_file ja408137t_si_005.cif
_cod_data_source_block p
_cod_database_code 4120938

loop_
_symmetry_equiv_pos_as_xyz
'x, y, z'
'-x, y+1/2, -z+1/2'
'-x, -y, -z'
'x, -y-1/2, z-1/2'

loop_
_atom_site_label
_atom_site_type_symbol
_atom_site_fract_x
_atom_site_fract_y
_atom_site_fract_z
_atom_site_U_iso_or_equiv
_atom_site_adp_type
_atom_site_occupancy
_atom_site_symmetry_multiplicity
_atom_site_calc_flag
_atom_site_refinement_flags
_atom_site_disorder_assembly
_atom_site_disorder_group
Br1 Br 0.20823(3) 0.607120(12) 0.582765(13) 0.04352(13) Uani 1 1 d . . .
Ni1 Ni 0.08471(4) 0.604998(15) 0.672401(19) 0.02599(14) Uani 1 1 d . . .
Si1 Si 0.15606(6) 0.52882(2) 0.70379(3) 0.02340(16) Uani 1 1 d . . .
Si2 Si -0.02055(7) 0.68088(2) 0.66794(3) 0.02503(16) Uani 1 1 d . . .
O1 O 0.07892(17) 0.51825(6) 0.76886(8) 0.0272(3) Uani 1 1 d . . .
O2 O -0.12496(17) 0.68757(6) 0.72672(7) 0.0262(3) Uani 1 1 d . . .
N1 N 0.1522(2) 0.46838(8) 0.66129(10) 0.0287(4) Uani 1 1 d . A .
N2 N 0.3397(2) 0.50037(8) 0.70594(9) 0.0252(4) Uani 1 1 d . . .
N3 N -0.1069(2) 0.71140(8) 0.60289(9) 0.0278(4) Uani 1 1 d . . .
N4 N 0.0750(2) 0.74186(8) 0.65325(10) 0.0290(4) Uani 1 1 d . . .
C1 C -0.0215(2) 0.60260(8) 0.74511(10) 0.0222(4) Uani 1 1 d . . .
C2 C -0.1131(2) 0.64373(8) 0.76318(10) 0.0212(4) Uani 1 1 d . . .
C3 C -0.1917(2) 0.64326(9) 0.81569(10) 0.0217(4) Uani 1 1 d . . .
C4 C -0.1760(2) 0.59869(9) 0.85073(10) 0.0228(4) Uani 1 1 d . . .
H4 H -0.2291 0.5972 0.8864 0.027 Uiso 1 1 calc R . .
C5 C -0.0876(2) 0.55609(9) 0.83698(10) 0.0223(4) Uani 1 1 d . . .
C6 C -0.0116(2) 0.55972(8) 0.78389(10) 0.0212(4) Uani 1 1 d . . .
C7 C -0.2867(2) 0.69007(10) 0.83449(11) 0.0281(5) Uani 1 1 d . . .
C8 C -0.4071(3) 0.70174(11) 0.78758(13) 0.0377(6) Uani 1 1 d . . .
H8A H -0.4705 0.6711 0.7824 0.057 Uiso 1 1 calc R . .
H8B H -0.3615 0.7101 0.7499 0.057 Uiso 1 1 calc R . .
H8C H -0.4660 0.7314 0.8004 0.057 Uiso 1 1 calc R . .
C9 C -0.1886(3) 0.73801(10) 0.84421(13) 0.0367(6) Uani 1 1 d . . .
H9A H -0.2482 0.7671 0.8581 0.055 Uiso 1 1 calc R . .
H9B H -0.1432 0.7476 0.8068 0.055 Uiso 1 1 calc R . .
H9C H -0.1115 0.7300 0.8739 0.055 Uiso 1 1 calc R . .
C10 C -0.3641(3) 0.67892(12) 0.89274(13) 0.0421(7) Uani 1 1 d . . .
H10A H -0.4226 0.7093 0.9038 0.063 Uiso 1 1 calc R . .
H10B H -0.2903 0.6717 0.9240 0.063 Uiso 1 1 calc R . .
H10C H -0.4287 0.6486 0.8876 0.063 Uiso 1 1 calc R . .
C11 C -0.0654(3) 0.51006(9) 0.88001(11) 0.0272(5) Uani 1 1 d . . .
C12 C -0.1001(3) 0.45732(10) 0.85066(13) 0.0363(6) Uani 1 1 d . . .
H12A H -0.0756 0.4291 0.8784 0.054 Uiso 1 1 calc R . .
H12B H -0.0419 0.4535 0.8150 0.054 Uiso 1 1 calc R . .
H12C H -0.2050 0.4557 0.8398 0.054 Uiso 1 1 calc R . .
C13 C 0.0949(3) 0.51018(11) 0.90273(12) 0.0348(6) Uani 1 1 d . . .
H13A H 0.1152 0.5426 0.9243 0.052 Uiso 1 1 calc R . .
H13B H 0.1606 0.5075 0.8691 0.052 Uiso 1 1 calc R . .
H13C H 0.1114 0.4805 0.9293 0.052 Uiso 1 1 calc R . .
C14 C -0.1651(3) 0.51408(11) 0.93332(13) 0.0385(6) Uani 1 1 d . . .
H14A H -0.1430 0.5463 0.9551 0.058 Uiso 1 1 calc R . .
H14B H -0.1481 0.4841 0.9594 0.058 Uiso 1 1 calc R . .
H14C H -0.2682 0.5144 0.9196 0.058 Uiso 1 1 calc R . .
C15 C 0.2988(2) 0.46543(9) 0.66462(10) 0.0232(4) Uani 1 1 d . . .
C16 C 0.4855(3) 0.51899(11) 0.72767(13) 0.0370(6) Uani 1 1 d . . .
C17 C 0.5535(3) 0.55589(14) 0.68428(19) 0.0548(9) Uani 1 1 d . . .
H17A H 0.5755 0.5371 0.6478 0.082 Uiso 1 1 calc R . .
H17B H 0.6446 0.5703 0.7016 0.082 Uiso 1 1 calc R . .
H17C H 0.4847 0.5843 0.6752 0.082 Uiso 1 1 calc R . .
C18 C 0.4553(4) 0.54708(17) 0.78589(18) 0.0626(10) Uani 1 1 d . . .
H18A H 0.3886 0.5764 0.7782 0.094 Uiso 1 1 calc R . .
H18B H 0.5480 0.5600 0.8033 0.094 Uiso 1 1 calc R . .
H18C H 0.4099 0.5228 0.8134 0.094 Uiso 1 1 calc R . .
C19 C 0.5880(3) 0.47327(15) 0.74033(18) 0.0562(9) Uani 1 1 d . . .
H19A H 0.5405 0.4487 0.7670 0.084 Uiso 1 1 calc R . .
H19B H 0.6795 0.4860 0.7590 0.084 Uiso 1 1 calc R . .
H19C H 0.6102 0.4556 0.7031 0.084 Uiso 1 1 calc R . .
C20 C 0.0427(3) 0.44473(13) 0.61932(15) 0.0462(8) Uani 1 1 d . . .
C21 C 0.0289(4) 0.38698(15) 0.63195(17) 0.0621(10) Uani 1 1 d . A .
H21A H 0.1249 0.3702 0.6277 0.093 Uiso 1 1 calc R . .
H21B H -0.0422 0.3714 0.6039 0.093 Uiso 1 1 calc R . .
H21C H -0.0048 0.3820 0.6724 0.093 Uiso 1 1 calc R . .
C22 C 0.0843(5) 0.45384(14) 0.55525(17) 0.0627(11) Uani 1 1 d . A .
H22A H 0.1089 0.4907 0.5497 0.094 Uiso 1 1 calc R . .
H22B H 0.0013 0.4445 0.5289 0.094 Uiso 1 1 calc R . .
H22C H 0.1695 0.4323 0.5460 0.094 Uiso 1 1 calc R . .
C23 C -0.1070(14) 0.4603(6) 0.6476(7) 0.068(4) Uani 0.40 1 d PU A 1
H23A H -0.1146 0.4436 0.6864 0.102 Uiso 0.40 1 calc PR A 1
H23B H -0.1887 0.4487 0.6217 0.102 Uiso 0.40 1 calc PR A 1
H23C H -0.1113 0.4982 0.6523 0.102 Uiso 0.40 1 calc PR A 1
C23A C -0.0947(9) 0.4807(4) 0.6211(4) 0.061(2) Uani 0.60 1 d PU A 2
H23D H -0.1329 0.4811 0.6612 0.091 Uiso 0.60 1 calc PR A 2
H23E H -0.1706 0.4676 0.5934 0.091 Uiso 0.60 1 calc PR A 2
H23F H -0.0670 0.5162 0.6097 0.091 Uiso 0.60 1 calc PR A 2
C24 C 0.3961(2) 0.43326(10) 0.62791(11) 0.0277(5) Uani 1 1 d . . .
C25 C 0.4616(3) 0.45468(12) 0.57845(13) 0.0403(6) Uani 1 1 d . . .
H25 H 0.4433 0.4900 0.5681 0.048 Uiso 1 1 calc R . .
C26 C 0.5528(3) 0.42470(14) 0.54442(14) 0.0459(7) Uani 1 1 d . . .
H26 H 0.5969 0.4395 0.5107 0.055 Uiso 1 1 calc R . .
C27 C 0.5806(3) 0.37350(13) 0.55893(14) 0.0424(7) Uani 1 1 d . . .
H27 H 0.6435 0.3531 0.5353 0.051 Uiso 1 1 calc R . .
C28 C 0.5168(3) 0.35211(12) 0.60774(17) 0.0497(8) Uani 1 1 d . . .
H28 H 0.5364 0.3168 0.6179 0.060 Uiso 1 1 calc R . .
C29 C 0.4241(3) 0.38162(11) 0.64234(14) 0.0398(6) Uani 1 1 d . . .
H29 H 0.3798 0.3664 0.6759 0.048 Uiso 1 1 calc R . .
C30 C 0.0061(2) 0.74506(9) 0.60038(11) 0.0268(5) Uani 1 1 d . . .
C31 C 0.2080(3) 0.76739(11) 0.67838(14) 0.0369(6) Uani 1 1 d . . .
C32 C 0.1992(4) 0.82611(12) 0.6690(2) 0.0587(10) Uani 1 1 d . . .
H32A H 0.2099 0.8340 0.6269 0.088 Uiso 1 1 calc R . .
H32B H 0.2782 0.8432 0.6920 0.088 Uiso 1 1 calc R . .
H32C H 0.1039 0.8389 0.6821 0.088 Uiso 1 1 calc R . .
C33 C 0.2073(3) 0.75544(16) 0.74439(16) 0.0554(9) Uani 1 1 d . . .
H33A H 0.1158 0.7683 0.7611 0.083 Uiso 1 1 calc R . .
H33B H 0.2913 0.7726 0.7641 0.083 Uiso 1 1 calc R . .
H33C H 0.2144 0.7177 0.7504 0.083 Uiso 1 1 calc R . .
C34 C 0.3474(3) 0.74447(16) 0.65183(19) 0.0586(9) Uani 1 1 d . . .
H34A H 0.3458 0.7064 0.6556 0.088 Uiso 1 1 calc R . .
H34B H 0.4342 0.7584 0.6730 0.088 Uiso 1 1 calc R . .
H34C H 0.3513 0.7540 0.6099 0.088 Uiso 1 1 calc R . .
C35 C -0.2174(3) 0.69415(10) 0.55765(12) 0.0334(5) Uani 1 1 d . . .
C36 C -0.1475(4) 0.67814(17) 0.49984(15) 0.0610(10) Uani 1 1 d . . .
H36A H -0.1076 0.7090 0.4804 0.092 Uiso 1 1 calc R . .
H36B H -0.2220 0.6619 0.4738 0.092 Uiso 1 1 calc R . .
H36C H -0.0680 0.6532 0.5081 0.092 Uiso 1 1 calc R . .
C37 C -0.2943(5) 0.64802(16) 0.58508(19) 0.0711(13) Uani 1 1 d . . .
H37A H -0.2219 0.6209 0.5950 0.107 Uiso 1 1 calc R . .
H37B H -0.3678 0.6341 0.5569 0.107 Uiso 1 1 calc R . .
H37C H -0.3429 0.6592 0.6212 0.107 Uiso 1 1 calc R . .
C38 C -0.3275(3) 0.73748(13) 0.54558(16) 0.0478(7) Uani 1 1 d . . .
H38A H -0.3717 0.7481 0.5828 0.072 Uiso 1 1 calc R . .
H38B H -0.4046 0.7250 0.5180 0.072 Uiso 1 1 calc R . .
H38C H -0.2773 0.7673 0.5281 0.072 Uiso 1 1 calc R . .
C39 C 0.0533(3) 0.77376(11) 0.54757(13) 0.0348(6) Uani 1 1 d . . .
C40 C 0.1607(4) 0.75247(15) 0.51250(17) 0.0564(9) Uani 1 1 d . . .
H40 H 0.2053 0.7203 0.5234 0.068 Uiso 1 1 calc R . .
C41 C 0.2035(5) 0.77777(19) 0.46178(19) 0.0714(11) Uani 1 1 d . . .
H41 H 0.2780 0.7629 0.4383 0.086 Uiso 1 1 calc R . .
C42 C 0.1400(5) 0.82384(19) 0.44490(18) 0.0713(12) Uani 1 1 d . . .
H42 H 0.1680 0.8405 0.4093 0.086 Uiso 1 1 calc R . .
C43 C 0.0364(4) 0.84572(15) 0.47945(19) 0.0654(11) Uani 1 1 d . . .
H43 H -0.0061 0.8782 0.4683 0.079 Uiso 1 1 calc R . .
C44 C -0.0086(3) 0.82097(12) 0.53122(16) 0.0459(7) Uani 1 1 d . . .
H44 H -0.0812 0.8365 0.5550 0.055 Uiso 1 1 calc R . .
C45 C 0.7638(6) 0.6612(2) 0.2100(2) 0.0877(15) Uani 1 1 d . . .
H45A H 0.7978 0.6918 0.1883 0.132 Uiso 1 1 calc R . .
H45B H 0.8427 0.6488 0.2367 0.132 Uiso 1 1 calc R . .
H45C H 0.6780 0.6707 0.2331 0.132 Uiso 1 1 calc R . .
C46 C 0.7188(8) 0.6154(3) 0.1635(4) 0.127(3) Uani 1 1 d . . .
H46A H 0.8083 0.6055 0.1421 0.153 Uiso 1 1 calc R . .
H46B H 0.6886 0.5846 0.1866 0.153 Uiso 1 1 calc R . .
C47 C 0.6101(6) 0.6255(2) 0.1223(3) 0.0997(18) Uani 1 1 d . . .
H47A H 0.6324 0.6602 0.1054 0.120 Uiso 1 1 calc R . .
H47B H 0.5183 0.6296 0.1444 0.120 Uiso 1 1 calc R . .
C48 C 0.5745(6) 0.5921(3) 0.0727(4) 0.113(2) Uani 1 1 d . . .
H48A H 0.5486 0.5576 0.0891 0.135 Uiso 1 1 calc R . .
H48B H 0.6661 0.5872 0.0506 0.135 Uiso 1 1 calc R . .
C49 C 0.4576(8) 0.6059(2) 0.0287(4) 0.113(2) Uani 1 1 d . . .
H49A H 0.3638 0.6085 0.0497 0.136 Uiso 1 1 calc R . .
H49B H 0.4798 0.6410 0.0131 0.136 Uiso 1 1 calc R . .
C50 C 0.4357(4) 0.5732(2) -0.0186(3) 0.0825(14) Uani 1 1 d . . .
H50A H 0.5282 0.5688 -0.0394 0.124 Uiso 1 1 calc R . .
H50B H 0.3612 0.5881 -0.0457 0.124 Uiso 1 1 calc R . .
H50C H 0.4021 0.5392 -0.0046 0.124 Uiso 1 1 calc R . .

loop_
_atom_site_aniso_label
_atom_site_aniso_U_11
_atom_site_aniso_U_22
_atom_site_aniso_U_33
_atom_site_aniso_U_23
_atom_site_aniso_U_13
_atom_site_aniso_U_12
Br1 0.0551(2) 0.0456(2) 0.03094(19) 0.00823(11) 0.02480(14) 0.01585(12)
Ni1 0.0322(2) 0.0252(2) 0.0210(2) 0.00355(15) 0.00995(17) 0.00809(14)
Si1 0.0253(3) 0.0232(3) 0.0220(3) -0.0008(2) 0.0051(2) 0.0044(2)
Si2 0.0300(3) 0.0241(3) 0.0214(3) 0.0036(2) 0.0079(2) 0.0058(2)
O1 0.0335(8) 0.0222(8) 0.0261(8) 0.0011(6) 0.0093(6) 0.0067(6)
O2 0.0327(8) 0.0236(8) 0.0226(8) 0.0046(6) 0.0078(6) 0.0078(6)
N1 0.0200(9) 0.0339(11) 0.0324(11) -0.0091(9) 0.0008(8) 0.0028(7)
N2 0.0229(8) 0.0252(9) 0.0276(10) -0.0020(8) 0.0017(7) -0.0003(7)
N3 0.0318(9) 0.0291(10) 0.0227(10) 0.0020(8) 0.0039(8) 0.0019(8)
N4 0.0282(9) 0.0281(10) 0.0309(11) 0.0058(8) 0.0025(8) 0.0035(7)
C1 0.0230(10) 0.0229(11) 0.0210(11) -0.0013(8) 0.0033(8) 0.0014(8)
C2 0.0235(9) 0.0206(10) 0.0197(10) 0.0006(8) 0.0020(8) 0.0023(8)
C3 0.0230(9) 0.0239(10) 0.0182(10) -0.0033(8) 0.0025(8) 0.0028(8)
C4 0.0233(10) 0.0272(11) 0.0182(10) -0.0027(9) 0.0053(8) 0.0009(8)
C5 0.0245(10) 0.0228(11) 0.0196(10) -0.0009(8) -0.0005(8) -0.0019(8)
C6 0.0226(9) 0.0186(10) 0.0224(11) -0.0022(8) 0.0015(8) 0.0008(8)
C7 0.0299(11) 0.0302(12) 0.0245(12) 0.0006(9) 0.0055(9) 0.0081(9)
C8 0.0318(12) 0.0450(15) 0.0365(14) 0.0015(12) 0.0010(10) 0.0140(11)
C9 0.0479(14) 0.0274(12) 0.0348(14) -0.0072(10) 0.0031(11) 0.0057(10)
C10 0.0494(15) 0.0449(16) 0.0330(15) 0.0030(12) 0.0214(12) 0.0190(12)
C11 0.0323(11) 0.0262(11) 0.0231(11) 0.0020(9) 0.0011(9) 0.0007(9)
C12 0.0498(14) 0.0272(12) 0.0318(13) 0.0045(10) 0.0018(11) -0.0038(10)
C13 0.0395(13) 0.0369(13) 0.0277(12) 0.0052(10) -0.0051(10) 0.0050(10)
C14 0.0474(14) 0.0391(14) 0.0295(13) 0.0123(11) 0.0114(11) 0.0050(11)
C15 0.0245(10) 0.0238(11) 0.0215(11) 0.0002(9) 0.0047(8) 0.0031(8)
C16 0.0269(11) 0.0434(15) 0.0405(15) -0.0029(12) -0.0031(10) -0.0085(10)
C17 0.0353(14) 0.0549(19) 0.074(2) 0.0114(17) 0.0062(14) -0.0173(13)
C18 0.0430(16) 0.087(3) 0.057(2) -0.031(2) -0.0035(14) -0.0214(16)
C19 0.0305(13) 0.068(2) 0.069(2) 0.0084(18) -0.0181(14) -0.0002(13)
C20 0.0254(11) 0.0570(18) 0.0556(19) -0.0294(15) -0.0078(12) 0.0075(11)
C21 0.070(2) 0.073(2) 0.0434(18) -0.0137(17) 0.0046(16) -0.0439(19)
C22 0.090(2) 0.0465(17) 0.050(2) -0.0008(15) -0.042(2) -0.0017(17)
C23 0.027(4) 0.093(9) 0.084(9) -0.046(6) -0.016(6) 0.010(5)
C23A 0.025(3) 0.076(6) 0.081(6) -0.037(4) -0.018(4) 0.013(3)
C24 0.0233(10) 0.0335(12) 0.0266(12) -0.0028(10) 0.0026(9) 0.0025(9)
C25 0.0451(14) 0.0452(15) 0.0313(14) 0.0087(12) 0.0118(11) 0.0137(12)
C26 0.0445(14) 0.062(2) 0.0316(14) 0.0013(14) 0.0171(12) 0.0108(13)
C27 0.0324(12) 0.0497(16) 0.0458(17) -0.0146(14) 0.0128(11) 0.0080(11)
C28 0.0518(16) 0.0309(14) 0.067(2) -0.0067(14) 0.0213(15) 0.0107(12)
C29 0.0405(13) 0.0332(13) 0.0467(17) 0.0009(12) 0.0216(12) 0.0049(11)
C30 0.0292(11) 0.0235(11) 0.0282(12) 0.0046(9) 0.0072(9) 0.0045(8)
C31 0.0239(11) 0.0425(14) 0.0444(16) 0.0058(12) -0.0009(10) 0.0006(10)
C32 0.0510(17) 0.0395(16) 0.084(3) 0.0064(17) -0.0218(18) -0.0107(13)
C33 0.0427(15) 0.078(2) 0.0454(18) 0.0051(17) -0.0118(13) -0.0095(15)
C34 0.0272(13) 0.074(2) 0.075(3) -0.002(2) 0.0082(14) 0.0045(14)
C35 0.0415(13) 0.0337(13) 0.0249(12) -0.0013(10) -0.0008(10) 0.0001(10)
C36 0.0604(19) 0.088(3) 0.0349(17) -0.0246(17) -0.0028(14) 0.0178(18)
C37 0.090(3) 0.063(2) 0.059(2) 0.0195(18) -0.029(2) -0.039(2)
C38 0.0406(14) 0.0520(17) 0.0501(18) -0.0057(14) -0.0101(13) 0.0072(12)
C39 0.0393(13) 0.0328(13) 0.0322(14) 0.0112(11) 0.0019(11) -0.0005(10)
C40 0.0629(19) 0.062(2) 0.0453(19) 0.0158(16) 0.0246(15) 0.0104(16)
C41 0.080(2) 0.087(3) 0.049(2) 0.019(2) 0.0293(19) -0.009(2)
C42 0.079(3) 0.091(3) 0.044(2) 0.031(2) 0.0059(18) -0.032(2)
C43 0.074(2) 0.053(2) 0.068(2) 0.0384(19) -0.024(2) -0.0171(17)
C44 0.0497(15) 0.0371(15) 0.0503(18) 0.0171(13) -0.0080(14) -0.0019(11)
C45 0.094(3) 0.101(4) 0.070(3) -0.016(3) 0.034(2) -0.022(3)
C46 0.126(5) 0.110(5) 0.148(7) 0.054(5) 0.050(5) 0.056(4)
C47 0.098(3) 0.075(3) 0.127(5) 0.022(3) 0.033(3) 0.003(3)
C48 0.074(3) 0.101(4) 0.164(7) -0.027(5) -0.003(4) 0.039(3)
C49 0.121(5) 0.084(4) 0.136(7) 0.006(4) 0.040(5) 0.009(3)
C50 0.0513(19) 0.082(3) 0.115(4) 0.022(3) 0.015(2) -0.0002(19)

loop_
_atom_type_symbol
_atom_type_description
_atom_type_scat_dispersion_real
_atom_type_scat_dispersion_imag
_atom_type_scat_source
C C 0.0181 0.0091 'International Tables Vol C Tables 4.2.6.8 and 6.1.1.4'
H H 0.0000 0.0000 'International Tables Vol C Tables 4.2.6.8 and 6.1.1.4'
N N 0.0311 0.0180 'International Tables Vol C Tables 4.2.6.8 and 6.1.1.4'
O O 0.0492 0.0322 'International Tables Vol C Tables 4.2.6.8 and 6.1.1.4'
Si Si 0.2541 0.3302 'International Tables Vol C Tables 4.2.6.8 and 6.1.1.4'
Ni Ni -3.0029 0.5091 'International Tables Vol C Tables 4.2.6.8 and 6.1.1.4'
Br Br -0.6763 1.2805 'International Tables Vol C Tables 4.2.6.8 and 6.1.1.4'

loop_
_geom_angle_atom_site_label_1
_geom_angle_atom_site_label_2
_geom_angle_atom_site_label_3
_geom_angle
C1 Ni1 Si2 80.70(7)
C1 Ni1 Si1 81.09(7)
Si2 Ni1 Si1 161.75(3)
C1 Ni1 Br1 178.51(7)
Si2 Ni1 Br1 99.18(2)
Si1 Ni1 Br1 99.05(2)
O1 Si1 N2 108.48(9)
O1 Si1 N1 108.83(10)
N2 Si1 N1 71.30(9)
O1 Si1 Ni1 107.78(6)
N2 Si1 Ni1 129.42(7)
N1 Si1 Ni1 126.25(7)
O1 Si1 C15 118.93(8)
N2 Si1 C15 36.11(9)
N1 Si1 C15 35.99(8)
Ni1 Si1 C15 133.25(7)
O2 Si2 N4 109.95(10)
O2 Si2 N3 110.85(9)
N4 Si2 N3 71.53(9)
O2 Si2 Ni1 108.42(6)
N4 Si2 Ni1 124.48(7)
N3 Si2 Ni1 127.06(7)
O2 Si2 C30 122.48(8)
N4 Si2 C30 36.25(9)
N3 Si2 C30 36.48(9)
Ni1 Si2 C30 129.03(7)
C6 O1 Si1 110.80(14)
C2 O2 Si2 110.54(13)
C15 N1 C20 131.6(2)
C15 N1 Si1 90.69(14)
C20 N1 Si1 133.35(16)
C15 N2 C16 132.6(2)
C15 N2 Si1 90.62(14)
C16 N2 Si1 133.77(17)
C30 N3 C35 131.9(2)
C30 N3 Si2 89.72(14)
C35 N3 Si2 134.22(17)
C30 N4 C31 132.6(2)
C30 N4 Si2 90.00(15)
C31 N4 Si2 134.43(17)
C6 C1 C2 115.7(2)
C6 C1 Ni1 121.98(16)
C2 C1 Ni1 122.33(17)
O2 C2 C3 118.22(18)
O2 C2 C1 118.0(2)
C3 C2 C1 123.8(2)
C4 C3 C2 116.11(19)
C4 C3 C7 122.1(2)
C2 C3 C7 121.8(2)
C3 C4 C5 124.5(2)
C4 C5 C6 115.9(2)
C4 C5 C11 121.8(2)
C6 C5 C11 122.1(2)
O1 C6 C5 117.71(19)
O1 C6 C1 118.3(2)
C5 C6 C1 124.0(2)
C9 C7 C8 110.2(2)
C9 C7 C10 107.7(2)
C8 C7 C10 107.1(2)
C9 C7 C3 109.59(19)
C8 C7 C3 110.9(2)
C10 C7 C3 111.2(2)
C14 C11 C13 108.3(2)
C14 C11 C12 106.3(2)
C13 C11 C12 109.2(2)
C14 C11 C5 111.99(19)
C13 C11 C5 108.55(19)
C12 C11 C5 112.40(19)
N1 C15 N2 105.1(2)
N1 C15 C24 127.6(2)
N2 C15 C24 127.2(2)
N1 C15 Si1 53.32(12)
N2 C15 Si1 53.27(11)
C24 C15 Si1 166.53(18)
N2 C16 C17 111.4(2)
N2 C16 C19 110.7(2)
C17 C16 C19 110.3(3)
N2 C16 C18 105.0(2)
C17 C16 C18 110.4(3)
C19 C16 C18 108.9(3)
N1 C20 C21 109.6(3)
N1 C20 C22 111.4(3)
C21 C20 C22 110.6(3)
N1 C20 C23A 105.5(4)
C21 C20 C23A 120.4(4)
C22 C20 C23A 98.7(4)
N1 C20 C23 102.2(5)
C21 C20 C23 95.5(7)
C22 C20 C23 125.9(6)
C23A C20 C23 29.9(6)
C29 C24 C25 119.1(2)
C29 C24 C15 120.7(2)
C25 C24 C15 120.2(2)
C26 C25 C24 120.1(3)
C27 C26 C25 120.6(3)
C28 C27 C26 119.6(3)
C27 C28 C29 120.6(3)
C24 C29 C28 120.0(3)
N4 C30 N3 105.4(2)
N4 C30 C39 127.8(2)
N3 C30 C39 126.4(2)
N4 C30 Si2 53.76(12)
N3 C30 Si2 53.80(12)
C39 C30 Si2 161.31(19)
N4 C31 C33 105.3(2)
N4 C31 C32 110.2(2)
C33 C31 C32 109.5(3)
N4 C31 C34 110.9(3)
C33 C31 C34 109.2(3)
C32 C31 C34 111.5(3)
N3 C35 C37 105.3(2)
N3 C35 C38 109.8(2)
C37 C35 C38 109.7(3)
N3 C35 C36 112.4(2)
C37 C35 C36 110.3(3)
C38 C35 C36 109.3(3)
C44 C39 C40 118.8(3)
C44 C39 C30 121.9(3)
C40 C39 C30 119.3(3)
C41 C40 C39 120.4(4)
C42 C41 C40 120.8(4)
C43 C42 C41 119.4(4)
C42 C43 C44 120.8(4)
C39 C44 C43 119.7(4)
C47 C46 C45 118.0(5)
C46 C47 C48 124.1(6)
C47 C48 C49 121.6(5)
C50 C49 C48 117.7(5)

loop_
_geom_bond_atom_site_label_1
_geom_bond_atom_site_label_2
_geom_bond_distance
Br1 Ni1 2.3410(5)
Ni1 C1 1.927(2)
Ni1 Si2 2.1716(7)
Ni1 Si1 2.1737(7)
Si1 O1 1.6668(18)
Si1 N2 1.8232(19)
Si1 N1 1.824(2)
Si1 C15 2.275(2)
Si2 O2 1.6608(18)
Si2 N4 1.825(2)
Si2 N3 1.826(2)
Si2 C30 2.263(2)
O1 C6 1.393(3)
O2 C2 1.397(3)
N1 C15 1.337(3)
N1 C20 1.488(3)
N2 C15 1.341(3)
N2 C16 1.482(3)
N3 C30 1.345(3)
N3 C35 1.483(3)
N4 C30 1.338(3)
N4 C31 1.477(3)
C1 C6 1.408(3)
C1 C2 1.412(3)
C2 C3 1.400(3)
C3 C4 1.397(3)
C3 C7 1.546(3)
C4 C5 1.397(3)
C5 C6 1.403(3)
C5 C11 1.540(3)
C7 C9 1.533(4)
C7 C8 1.534(3)
C7 C10 1.534(4)
C11 C14 1.529(4)
C11 C13 1.535(3)
C11 C12 1.537(3)
C15 C24 1.480(3)
C16 C17 1.507(5)
C16 C19 1.522(4)
C16 C18 1.531(5)
C20 C21 1.515(5)
C20 C22 1.523(6)
C20 C23A 1.556(8)
C20 C23 1.570(14)
C24 C29 1.387(4)
C24 C25 1.393(4)
C25 C26 1.380(4)
C26 C27 1.376(5)
C27 C28 1.373(5)
C28 C29 1.389(4)
C30 C39 1.475(4)
C31 C33 1.523(4)
C31 C32 1.524(4)
C31 C34 1.534(4)
C35 C37 1.516(4)
C35 C38 1.517(4)
C35 C36 1.523(4)
C39 C44 1.383(4)
C39 C40 1.386(5)
C40 C41 1.381(5)
C41 C42 1.366(7)
C42 C43 1.360(7)
C43 C44 1.401(5)
C45 C46 1.622(10)
C46 C47 1.367(10)
C47 C48 1.442(10)
C48 C49 1.481(10)
C49 C50 1.369(9)
